data_4322894
loop_
_publ_author_name
'Frank Osterloh'
'Wolfgang Saak'
'Siegfried Pohl'
'Monika Kroeckel'
'Christian Meier'
'Alfred X. Trautwein'

_publ_section_title
;
 Synthesis and Characterization of Neutral Hexanuclear Iron Sulfur
 Clusters Containing Stair-like [Fe6(\m3-S)4(\m2-SR)4] and Nest-like
 [Fe6(\m3-S)2(\m2-S)2(\m4-S)(\m2-SR)4] Core Structures
;
_journal_name_full 'Inorganic Chemistry'
_journal_page_first 3581
_journal_page_last 3587
_journal_paper_doi 10.1021/ic980039t
_journal_volume 37
_journal_year 1998
_chemical_formula_structural '[(FeL)2Fe4S4I2]'
_chemical_formula_sum 'C24 H52 Cl4 Fe6 I2 N4 S8'
_chemical_formula_weight 1383.88
_chemical_name_systematic
; 
 ? 
;
_space_group_IT_number 14
_symmetry_cell_setting monoclinic
_symmetry_space_group_name_Hall '-P 2yn'
_symmetry_space_group_name_H-M 'P 1 21/n 1'
_atom_sites_solution_hydrogens geom
_atom_sites_solution_primary direct
_atom_sites_solution_secondary difmap
_audit_creation_method SHELXL
_cell_angle_alpha 90.00
_cell_angle_beta 114.930(10)
_cell_angle_gamma 90.00
_cell_formula_units_Z 2
_cell_length_a 15.705(2)
_cell_length_b 10.6020(10)
_cell_length_c 16.040(2)
_cell_measurement_temperature 296(2)
_cell_volume 2421.9(5)
_computing_structure_refinement 'SHELXL-93 (Sheldrick, 1993)'
_computing_structure_solution 'SHELXS-86 (Sheldrick, 1990)'
_diffrn_ambient_temperature 296(2)
_diffrn_radiation_monochromator graphite
_diffrn_radiation_source 'fine-focus sealed tube'
_diffrn_radiation_type MoK\a
_diffrn_radiation_wavelength 0.71073
_diffrn_reflns_av_R_equivalents 0.0251
_diffrn_reflns_av_sigmaI/netI 0.0521
_diffrn_reflns_limit_h_max 17
_diffrn_reflns_limit_h_min 0
_diffrn_reflns_limit_k_max 12
_diffrn_reflns_limit_k_min 0
_diffrn_reflns_limit_l_max 16
_diffrn_reflns_limit_l_min -18
_diffrn_reflns_number 3939
_diffrn_reflns_theta_max 24.00
_diffrn_reflns_theta_min 1.52
_exptl_absorpt_coefficient_mu 3.613
_exptl_crystal_density_diffrn 1.898
_exptl_crystal_F_000 1364
_exptl_crystal_size_max 0.45
_exptl_crystal_size_mid 0.38
_exptl_crystal_size_min 0.11
_refine_diff_density_max 1.162
_refine_diff_density_min -0.838
_refine_diff_density_rms 0.106
_refine_ls_extinction_method none
_refine_ls_goodness_of_fit_all 1.020
_refine_ls_goodness_of_fit_obs 1.075
_refine_ls_matrix_type full
_refine_ls_number_parameters 226
_refine_ls_number_reflns 3781
_refine_ls_number_restraints 9
_refine_ls_restrained_S_all 1.051
_refine_ls_restrained_S_obs 1.073
_refine_ls_R_factor_all 0.0857
_refine_ls_R_factor_obs 0.0492
_refine_ls_shift/esd_max 0.000
_refine_ls_shift/esd_mean 0.000
_refine_ls_structure_factor_coef Fsqd
_refine_ls_weighting_details 'w=1/[\s^2^(Fo^2^)+(0.0498P)^2^+7.3304P] where P=(Fo^2^+2Fc^2^)/3'
_refine_ls_weighting_scheme calc
_refine_ls_wR_factor_all 0.1238
_refine_ls_wR_factor_obs 0.1036
_reflns_number_observed 2598
_reflns_number_total 3785
_reflns_observed_criterion >2sigma(I)
_cod_data_source_file ic980039t_1.cif
_cod_data_source_block compound2
_cod_depositor_comments
;
The following automatic conversions were performed:

'_symmetry_cell_setting' tag value 'monoklin' was replaced with
'monoclinic' value as specified in the replacement file
'/home/robertas/cod-tools/perl-scripts/inputs/replacement_values.lst'.

Automatic conversion script
Id: cif_fix_values 3143 2015-03-26 13:38:13Z robertas 

The following automatic conversions were performed:

'_refine_ls_weighting_scheme' value 'calc
w=1/[\s^2^(Fo^2^)+(0.0498P)^2^+7.3304P] where P=(Fo^2^+2Fc^2^)/3' was
changed to 'calc'. New tag '_refine_ls_weighting_details' was
created. The value of the new tag was set to
'w=1/[\s^2^(Fo^2^)+(0.0498P)^2^+7.3304P] where P=(Fo^2^+2Fc^2^)/3'.

Automatic conversion script
Id: cif_fix_values 3143 2015-03-26 13:38:13Z robertas 
;
_cod_database_code 4322894

loop_
_symmetry_equiv_pos_as_xyz
'x, y, z'
'-x+1/2, y+1/2, -z+1/2'
'-x, -y, -z'
'x-1/2, -y-1/2, z-1/2'

loop_
_atom_site_aniso_label
_atom_site_aniso_U_11
_atom_site_aniso_U_22
_atom_site_aniso_U_33
_atom_site_aniso_U_23
_atom_site_aniso_U_13
_atom_site_aniso_U_12
I1 0.0853(5) 0.0651(5) 0.1607(8) 0.0397(5) 0.0726(5) 0.0043(4)
Fe1 0.0420(6) 0.0373(6) 0.0571(7) -0.0018(5) 0.0230(5) -0.0018(5)
Fe2 0.0372(5) 0.0317(6) 0.0445(6) -0.0057(5) 0.0158(5) -0.0004(5)
Fe3 0.0345(5) 0.0352(6) 0.0424(6) -0.0040(5) 0.0147(4) -0.0003(4)
S1 0.0344(10) 0.0514(12) 0.0546(12) -0.0157(10) 0.0175(9) -0.0050(9)
S2 0.0368(10) 0.0400(11) 0.0459(11) 0.0040(9) 0.0134(8) 0.0048(8)
S3 0.0442(10) 0.0341(10) 0.0456(11) 0.0031(9) 0.0141(9) 0.0037(8)
S4 0.0349(10) 0.0500(12) 0.0569(12) -0.0091(10) 0.0184(9) -0.0003(9)
N1 0.040(3) 0.036(3) 0.053(4) -0.007(3) 0.019(3) -0.003(3)
N2 0.040(3) 0.055(4) 0.043(4) -0.010(3) 0.016(3) -0.006(3)
C1 0.058(5) 0.033(4) 0.068(5) 0.006(4) 0.033(4) -0.003(4)
C2 0.036(4) 0.038(4) 0.070(6) 0.002(4) 0.022(4) 0.004(3)
C3 0.039(4) 0.069(6) 0.048(5) -0.007(4) 0.006(4) -0.008(4)
C4 0.046(5) 0.088(7) 0.048(5) -0.017(5) 0.005(4) -0.009(5)
C5 0.056(5) 0.068(6) 0.047(5) -0.006(4) 0.014(4) 0.001(5)
C6 0.063(5) 0.066(6) 0.055(5) -0.004(4) 0.036(4) -0.007(5)
C7 0.053(5) 0.065(6) 0.072(6) -0.015(5) 0.036(5) -0.009(4)
C8 0.058(5) 0.039(4) 0.067(6) -0.011(4) 0.027(4) -0.003(4)
C9 0.078(7) 0.050(6) 0.101(8) -0.014(5) 0.034(6) -0.020(5)
C10 0.061(5) 0.051(5) 0.065(5) -0.015(4) 0.032(4) 0.002(4)
C11 0.073(6) 0.099(8) 0.089(7) -0.031(7) 0.039(6) 0.004(6)

loop_
_atom_site_label
_atom_site_type_symbol
_atom_site_fract_x
_atom_site_fract_y
_atom_site_fract_z
_atom_site_U_iso_or_equiv
_atom_site_thermal_displace_type
_atom_site_occupancy
_atom_site_calc_flag
_atom_site_refinement_flags
_atom_site_disorder_group
I1 I 0.59580(5) 0.19261(7) 0.75943(7) 0.0966(3) Uani 1 d . .
Fe1 Fe 0.57405(7) 0.00343(10) 0.84793(8) 0.0447(3) Uani 1 d . .
Fe2 Fe 0.48391(7) -0.09245(9) 0.93714(7) 0.0383(3) Uani 1 d . .
Fe3 Fe 0.50597(7) -0.25737(10) 0.80753(7) 0.0378(3) Uani 1 d . .
S1 S 0.61332(12) 0.0343(2) 1.00157(14) 0.0472(5) Uani 1 d . .
S2 S 0.42197(12) -0.0703(2) 0.78053(13) 0.0422(5) Uani 1 d . .
S3 S 0.52594(13) -0.3015(2) 0.96072(13) 0.0429(5) Uani 1 d . .
S4 S 0.66292(13) -0.1733(2) 0.85413(14) 0.0476(5) Uani 1 d . .
N1 N 0.3937(4) -0.4049(6) 0.7752(4) 0.0434(15) Uani 1 d . .
N2 N 0.5235(4) -0.3063(6) 0.6810(4) 0.047(2) Uani 1 d . .
C1 C 0.4115(5) -0.3735(7) 0.9356(6) 0.051(2) Uani 1 d . .
H1A H 0.4207(5) -0.4608(7) 0.9555(6) 0.061 Uiso 1 calc R .
H1B H 0.3825(5) -0.3299(7) 0.9701(6) 0.061 Uiso 1 calc R .
C2 C 0.3468(5) -0.3681(7) 0.8345(5) 0.048(2) Uani 1 d . .
H2A H 0.2939(5) -0.4238(7) 0.8223(5) 0.058 Uiso 1 calc R .
H2B H 0.3226(5) -0.2830(7) 0.8189(5) 0.058 Uiso 1 calc R .
C3 C 0.3253(5) -0.3891(9) 0.6774(5) 0.056(2) Uani 1 d . .
H3A H 0.3009(5) -0.3037(9) 0.6691(5) 0.068 Uiso 1 calc R .
H3B H 0.2730(5) -0.4460(9) 0.6651(5) 0.068 Uiso 1 calc R .
C4 C 0.3639(6) -0.4132(10) 0.6075(6) 0.066(3) Uani 1 d . .
H4A H 0.3116(6) -0.4209(10) 0.5476(6) 0.079 Uiso 1 calc R .
H4B H 0.3962(6) -0.4938(10) 0.6215(6) 0.079 Uiso 1 calc R .
C5 C 0.4306(6) -0.3151(9) 0.6011(5) 0.059(2) Uani 1 d . .
H5A H 0.4409(6) -0.3326(9) 0.5467(5) 0.071 Uiso 1 calc R .
H5B H 0.4002(6) -0.2334(9) 0.5923(5) 0.071 Uiso 1 calc R .
C6 C 0.5724(6) -0.1958(9) 0.6652(6) 0.057(2) Uani 1 d . .
H6A H 0.5337(6) -0.1216(9) 0.6573(6) 0.068 Uiso 1 calc R .
H6B H 0.5796(6) -0.2087(9) 0.6087(6) 0.068 Uiso 1 calc R .
C7 C 0.6684(6) -0.1719(9) 0.7427(6) 0.060(2) Uani 1 d . .
H7A H 0.6917(6) -0.0907(9) 0.7336(6) 0.072 Uiso 1 calc R .
H7B H 0.7119(6) -0.2363(9) 0.7418(6) 0.072 Uiso 1 calc R .
C8 C 0.4288(6) -0.5358(7) 0.7945(6) 0.054(2) Uani 1 d . .
H8A H 0.4751(6) -0.5397(7) 0.8579(6) 0.065 Uiso 1 calc R .
H8B H 0.4612(6) -0.5543(7) 0.7561(6) 0.065 Uiso 1 calc R .
C9 C 0.3573(7) -0.6404(9) 0.7800(7) 0.077(3) Uani 1 d . .
H9A H 0.3889(7) -0.7204(9) 0.7948(7) 0.116 Uiso 1 calc R .
H9B H 0.3120(7) -0.6407(9) 0.7170(7) 0.116 Uiso 1 calc R .
H9C H 0.3259(7) -0.6260(9) 0.8192(7) 0.116 Uiso 1 calc R .
C10 C 0.5819(6) -0.4232(8) 0.6933(6) 0.057(2) Uani 1 d . .
H10A H 0.5465(6) -0.4943(8) 0.7003(6) 0.069 Uiso 1 calc R .
H10B H 0.6378(6) -0.4149(8) 0.7505(6) 0.069 Uiso 1 calc R .
C11 C 0.6125(7) -0.4550(11) 0.6180(7) 0.086(3) Uani 1 d . .
H11A H 0.6490(7) -0.5310(11) 0.6338(7) 0.128 Uiso 1 calc R .
H11B H 0.6497(7) -0.3872(11) 0.6115(7) 0.128 Uiso 1 calc R .
H11C H 0.5581(7) -0.4668(11) 0.5611(7) 0.128 Uiso 1 calc R .
C12A C 0.1486(7) 0.5787(7) 0.9448(11) 0.077(6) Uiso 0.50 d PD 1
H12A H 0.1320(7) 0.5591(7) 0.8808(11) 0.092 Uiso 0.50 calc PR 1
H12B H 0.0928(7) 0.5685(7) 0.9558(11) 0.092 Uiso 0.50 calc PR 1
Cl1A Cl 0.2359(7) 0.4719(7) 1.0152(7) 0.165(4) Uiso 0.50 d PD 1
Cl2A Cl 0.1870(6) 0.7373(6) 0.9665(6) 0.121(3) Uiso 0.50 d PD 1
C12B C 0.2185(15) 0.5927(30) 1.0260(29) 0.216(39) Uiso 0.25 d PD 2
H12C H 0.2681(15) 0.5678(30) 1.0083(29) 0.260 Uiso 0.25 calc PR 2
H12D H 0.2445(15) 0.6538(30) 1.0753(29) 0.260 Uiso 0.25 calc PR 2
Cl1B Cl 0.1799(15) 0.4587(17) 1.0663(13) 0.138(7) Uiso 0.25 d PD 2
Cl2B Cl 0.1263(20) 0.6637(24) 0.9308(18) 0.230(11) Uiso 0.25 d PD 2
C12C C 0.1856(27) 0.5327(17) 0.9737(22) 0.194(34) Uiso 0.25 d PD 3
H12E H 0.2437(27) 0.4903(17) 0.9830(22) 0.233 Uiso 0.25 calc PR 3
H12F H 0.1421(27) 0.5221(17) 0.9098(22) 0.233 Uiso 0.25 calc PR 3
Cl1C Cl 0.1379(15) 0.4617(17) 1.0445(15) 0.149(8) Uiso 0.25 d PD 3
Cl2C Cl 0.2081(16) 0.6954(16) 0.9977(15) 0.153(8) Uiso 0.25 d PD 3

loop_
_atom_type_symbol
_atom_type_description
_atom_type_scat_dispersion_real
_atom_type_scat_dispersion_imag
_atom_type_scat_source
C C 0.0033 0.0016 'International Tables Vol C Tables 4.2.6.8 and 6.1.1.4'
H H 0.0000 0.0000 'International Tables Vol C Tables 4.2.6.8 and 6.1.1.4'
N N 0.0061 0.0033 'International Tables Vol C Tables 4.2.6.8 and 6.1.1.4'
S S 0.1246 0.1234 'International Tables Vol C Tables 4.2.6.8 and 6.1.1.4'
Fe Fe 0.3463 0.8444 'International Tables Vol C Tables 4.2.6.8 and 6.1.1.4'
I I -0.4742 1.8119 'International Tables Vol C Tables 4.2.6.8 and 6.1.1.4'
Cl Cl 0.1484 0.1585 'International Tables Vol C Tables 4.2.6.8 and 6.1.1.4'

loop_
_geom_angle_atom_site_label_1
_geom_angle_atom_site_label_2
_geom_angle_atom_site_label_3
_geom_angle
_geom_angle_site_symmetry_1
_geom_angle_site_symmetry_3
_geom_angle_publ_flag
S1 Fe1 S2 107.95(8) . . ?
S1 Fe1 S4 100.66(8) . . ?
S2 Fe1 S4 103.46(8) . . ?
S1 Fe1 I1 116.38(7) . . ?
S2 Fe1 I1 111.08(7) . . ?
S4 Fe1 I1 116.04(7) . . ?
S1 Fe1 Fe2 55.19(6) . . ?
S2 Fe1 Fe2 55.23(6) . . ?
S4 Fe1 Fe2 96.77(7) . . ?
I1 Fe1 Fe2 147.11(5) . . ?
S1 Fe1 Fe3 106.21(7) . . ?
S2 Fe1 Fe3 50.80(5) . . ?
S4 Fe1 Fe3 53.40(6) . . ?
I1 Fe1 Fe3 137.40(5) . . ?
Fe2 Fe1 Fe3 61.47(4) . . ?
S1 Fe2 S1 106.40(7) 3_657 . ?
S1 Fe2 S2 113.77(8) 3_657 . ?
S1 Fe2 S2 108.70(8) . . ?
S1 Fe2 S3 113.43(9) 3_657 . ?
S1 Fe2 S3 110.70(8) . . ?
S2 Fe2 S3 103.83(8) . . ?
S1 Fe2 Fe1 140.17(8) 3_657 . ?
S1 Fe2 Fe1 55.54(6) . . ?
S2 Fe2 Fe1 55.67(6) . . ?
S3 Fe2 Fe1 106.36(7) . . ?
S1 Fe2 Fe2 54.30(6) 3_657 3_657 ?
S1 Fe2 Fe2 52.10(6) . 3_657 ?
S2 Fe2 Fe2 127.08(8) . 3_657 ?
S3 Fe2 Fe2 128.78(8) . 3_657 ?
Fe1 Fe2 Fe2 98.78(6) . 3_657 ?
S1 Fe2 Fe3 144.16(7) 3_657 . ?
S1 Fe2 Fe3 109.40(6) . . ?
S2 Fe2 Fe3 52.31(5) . . ?
S3 Fe2 Fe3 54.05(6) . . ?
Fe1 Fe2 Fe3 64.99(4) . . ?
Fe2 Fe2 Fe3 161.46(6) 3_657 . ?
N2 Fe3 N1 90.8(2) . . ?
N2 Fe3 S2 108.0(2) . . ?
N1 Fe3 S2 102.9(2) . . ?
N2 Fe3 S3 151.8(2) . . ?
N1 Fe3 S3 81.4(2) . . ?
S2 Fe3 S3 100.21(8) . . ?
N2 Fe3 S4 82.3(2) . . ?
N1 Fe3 S4 157.5(2) . . ?
S2 Fe3 S4 99.65(8) . . ?
S3 Fe3 S4 94.55(8) . . ?
N2 Fe3 Fe2 155.6(2) . . ?
N1 Fe3 Fe2 105.7(2) . . ?
S2 Fe3 Fe2 51.43(6) . . ?
S3 Fe3 Fe2 51.16(5) . . ?
S4 Fe3 Fe2 88.28(6) . . ?
N2 Fe3 Fe1 104.3(2) . . ?
N1 Fe3 Fe1 152.0(2) . . ?
S2 Fe3 Fe1 50.33(5) . . ?
S3 Fe3 Fe1 94.57(6) . . ?
S4 Fe3 Fe1 50.02(6) . . ?
Fe2 Fe3 Fe1 53.54(4) . . ?
Fe2 S1 Fe2 73.60(7) 3_657 . ?
Fe2 S1 Fe1 126.15(9) 3_657 . ?
Fe2 S1 Fe1 69.27(6) . . ?
Fe2 S2 Fe1 69.10(6) . . ?
Fe2 S2 Fe3 76.26(7) . . ?
Fe1 S2 Fe3 78.87(7) . . ?
C1 S3 Fe2 100.3(3) . . ?
C1 S3 Fe3 99.4(3) . . ?
Fe2 S3 Fe3 74.79(7) . . ?
C7 S4 Fe1 103.1(3) . . ?
C7 S4 Fe3 99.4(3) . . ?
Fe1 S4 Fe3 76.58(7) . . ?
C8 N1 C2 110.9(6) . . ?
C8 N1 C3 111.4(6) . . ?
C2 N1 C3 108.3(6) . . ?
C8 N1 Fe3 114.7(4) . . ?
C2 N1 Fe3 102.9(4) . . ?
C3 N1 Fe3 108.2(5) . . ?
C6 N2 C5 107.1(6) . . ?
C6 N2 C10 110.0(6) . . ?
C5 N2 C10 112.6(6) . . ?
C6 N2 Fe3 104.2(5) . . ?
C5 N2 Fe3 110.4(5) . . ?
C10 N2 Fe3 112.1(5) . . ?
C2 C1 S3 112.0(5) . . ?
N1 C2 C1 112.9(6) . . ?
N1 C3 C4 115.3(6) . . ?
C3 C4 C5 116.3(8) . . ?
N2 C5 C4 116.3(7) . . ?
N2 C6 C7 113.6(7) . . ?
C6 C7 S4 111.1(6) . . ?
N1 C8 C9 117.7(7) . . ?
N2 C10 C11 117.4(8) . . ?
Cl2A C12A Cl1A 111.99(9) . . ?
Cl1B C12B Cl2B 111.99(10) . . ?
Cl2C C12C Cl1C 112.00(9) . . ?

loop_
_geom_bond_atom_site_label_1
_geom_bond_atom_site_label_2
_geom_bond_distance
_geom_bond_site_symmetry_2
_geom_bond_publ_flag
I1 Fe1 2.5619(13) . ?
Fe1 S1 2.298(2) . ?
Fe1 S2 2.304(2) . ?
Fe1 S4 2.313(2) . ?
Fe1 Fe2 2.606(2) . ?
Fe1 Fe3 2.9367(15) . ?
Fe2 S1 2.223(2) 3_657 ?
Fe2 S1 2.288(2) . ?
Fe2 S2 2.292(2) . ?
Fe2 S3 2.298(2) . ?
Fe2 Fe2 2.703(2) 3_657 ?
Fe2 Fe3 2.8472(14) . ?
Fe3 N2 2.220(6) . ?
Fe3 N1 2.248(6) . ?
Fe3 S2 2.319(2) . ?
Fe3 S3 2.389(2) . ?
Fe3 S4 2.424(2) . ?
S1 Fe2 2.223(2) 3_657 ?
S3 C1 1.834(8) . ?
S4 C7 1.825(8) . ?
N1 C8 1.478(10) . ?
N1 C2 1.480(10) . ?
N1 C3 1.491(9) . ?
N2 C6 1.480(10) . ?
N2 C5 1.485(9) . ?
N2 C10 1.505(10) . ?
C1 C2 1.509(11) . ?
C3 C4 1.504(11) . ?
C4 C5 1.509(12) . ?
C6 C7 1.517(11) . ?
C8 C9 1.525(11) . ?
C10 C11 1.514(12) . ?
C12A Cl2A 1.7698(11) . ?
C12A Cl1A 1.7698(10) . ?
C12B Cl1B 1.7700(11) . ?
C12B Cl2B 1.7700(11) . ?
C12C Cl2C 1.7700(11) . ?
C12C Cl1C 1.7700(11) . ?
